data_4135306
loop_
_publ_author_name
'Atilgan, Ahmet'
'Cetin, M. Mustafa'
'Yu, Jierui'
'Beldjoudi, Yassine'
'Liu, Jian'
'Stern, Charlotte L.'
'Cetin, Furkan M.'
'Islamoglu, Timur'
'Farha, Omar K.'
'Deria, Pravas'
'Stoddart, J. Fraser'
'Hupp, Joseph T.'

_publ_section_title
;
 Post-Synthetically Elaborated BODIPY-based Porous Organic Polymers (POPs)
 for Photochemical Detoxification of a Sulfur Mustard Simulant.
;
_journal_name_full 'Journal of the American Chemical Society'
_journal_paper_doi 10.1021/jacs.0c07784
_journal_year 2020
_chemical_formula_moiety 'C35 H26 B Br3 N2'
_chemical_formula_sum 'C35 H26 B Br3 N2'
_chemical_formula_weight 725.12
_space_group_crystal_system triclinic
_space_group_IT_number 2
_space_group_name_Hall '-P 1'
_space_group_name_H-M_alt 'P -1'
_atom_sites_solution_hydrogens geom
_atom_sites_solution_primary dual
_audit_creation_date 2019-01-03
_audit_creation_method
;
Olex2 1.2
(compiled 2018.05.29 svn.r3508 for OlexSys, GUI svn.r5506)
;
_cell_angle_alpha 85.1416(15)
_cell_angle_beta 66.2419(13)
_cell_angle_gamma 88.5246(15)
_cell_formula_units_Z 2
_cell_length_a 11.3802(3)
_cell_length_b 12.6447(3)
_cell_length_c 12.9434(4)
_cell_measurement_reflns_used 9805
_cell_measurement_temperature 105.13
_cell_measurement_theta_max 31.190
_cell_measurement_theta_min 2.511
_cell_volume 1698.51(8)
_computing_cell_refinement 'SAINT V8.34A (Bruker, 2017)'
_computing_data_collection 'APEX2 V2017.3 (Bruker, 2017)'
_computing_data_reduction 'Bruker SAINT'
_computing_molecular_graphics 'Olex2 (Dolomanov et al., 2009)'
_computing_publication_material 'Olex2 (Dolomanov et al., 2009)'
_computing_structure_refinement 'XL (Sheldrick, 2008)'
_computing_structure_solution 'XT (Sheldrick, 2015)'
_diffrn_ambient_temperature 105.13
_diffrn_detector_area_resol_mean 8
_diffrn_measured_fraction_theta_full 1.000
_diffrn_measured_fraction_theta_max 0.998
_diffrn_measurement_device_type 'Bruker Kappa APEX CCD area detector'
_diffrn_measurement_method '\w and \f scans'
_diffrn_radiation_monochromator 'MX optics'
_diffrn_radiation_type MoK\a
_diffrn_radiation_wavelength 0.71073
_diffrn_reflns_av_R_equivalents 0.0512
_diffrn_reflns_av_unetI/netI 0.0374
_diffrn_reflns_Laue_measured_fraction_full 1.000
_diffrn_reflns_Laue_measured_fraction_max 0.998
_diffrn_reflns_limit_h_max 16
_diffrn_reflns_limit_h_min -16
_diffrn_reflns_limit_k_max 18
_diffrn_reflns_limit_k_min -18
_diffrn_reflns_limit_l_max 19
_diffrn_reflns_limit_l_min -19
_diffrn_reflns_number 55821
_diffrn_reflns_point_group_measured_fraction_full 1.000
_diffrn_reflns_point_group_measured_fraction_max 0.998
_diffrn_reflns_theta_full 25.242
_diffrn_reflns_theta_max 31.492
_diffrn_reflns_theta_min 1.616
_diffrn_source microsource
_exptl_absorpt_coefficient_mu 3.587
_exptl_absorpt_correction_T_max 0.7462
_exptl_absorpt_correction_T_min 0.6005
_exptl_absorpt_correction_type multi-scan
_exptl_absorpt_process_details
'SADABS-2016/2 (Bruker,2016/2) was used for absorption correction. wR2(int) was 0.0893 before and 0.0591 after correction. The Ratio of minimum to maximum transmission is 0.8047. The \l/2 correction factor is Not present.'
_exptl_crystal_colour orange
_exptl_crystal_colour_primary orange
_exptl_crystal_density_diffrn 1.418
_exptl_crystal_description needle
_exptl_crystal_F_000 720
_exptl_crystal_size_max 0.575
_exptl_crystal_size_mid 0.124
_exptl_crystal_size_min 0.123
_refine_diff_density_max 0.795
_refine_diff_density_min -1.099
_refine_diff_density_rms 0.074
_refine_ls_extinction_method none
_refine_ls_goodness_of_fit_ref 1.056
_refine_ls_hydrogen_treatment constr
_refine_ls_matrix_type full
_refine_ls_number_parameters 374
_refine_ls_number_reflns 11283
_refine_ls_number_restraints 0
_refine_ls_restrained_S_all 1.056
_refine_ls_R_factor_all 0.0423
_refine_ls_R_factor_gt 0.0307
_refine_ls_shift/su_max 0.003
_refine_ls_shift/su_mean 0.000
_refine_ls_structure_factor_coef Fsqd
_refine_ls_weighting_details 'w=1/[\s^2^(Fo^2^)+(0.0303P)^2^+0.6590P] where P=(Fo^2^+2Fc^2^)/3'
_refine_ls_weighting_scheme calc
_refine_ls_wR_factor_gt 0.0727
_refine_ls_wR_factor_ref 0.0763
_reflns_Friedel_coverage 0.000
_reflns_number_gt 9196
_reflns_number_total 11283
_reflns_threshold_expression 'I > 2\s(I)'
_cod_data_source_file ja0c07784_si_002.cif
_cod_data_source_block cx1472
_cod_database_code 4135306
_shelx_shelxl_version_number 2017/1
_shelx_space_group_comment
;
The symmetry employed for this shelxl refinement is uniquely defined
by the following loop, which should always be used as a source of
symmetry information in preference to the above space-group names.
They are only intended as comments.
;
_shelx_estimated_absorpt_t_max 0.667
_shelx_estimated_absorpt_t_min 0.232
_olex2_refinement_description
;
1. Fixed Uiso
 At 1.2 times of:
  All C(H) groups
 At 1.5 times of:
  All C(H,H,H) groups
2.a Aromatic/amide H refined with riding coordinates:
 C2(H2), C8(H8), C13(H13), C14(H14), C16(H16), C17(H17), C23(H23), C24(H24),
 C26(H26), C27(H27), C31(H31), C32(H32), C34(H34), C35(H35)
2.b Idealised Me refined as rotating group:
 C10(H10A,H10B,H10C), C11(H11A,H11B,H11C), C18(H18A,H18B,H18C), C19(H19A,H19B,
 H19C)
;
_olex2_date_sample_data_collection 2019-01-02
_olex2_date_sample_submission 2019-01-02
_olex2_submission_original_sample_id cx1472
_olex2_submission_special_instructions 'No special instructions were received'

loop_
_space_group_symop_operation_xyz
'x, y, z'
'-x, -y, -z'

loop_
_atom_site_label
_atom_site_type_symbol
_atom_site_fract_x
_atom_site_fract_y
_atom_site_fract_z
_atom_site_U_iso_or_equiv
_atom_site_adp_type
_atom_site_occupancy
_atom_site_site_symmetry_order
_atom_site_calc_flag
_atom_site_refinement_flags_posn
_atom_site_refinement_flags_adp
_atom_site_refinement_flags_occupancy
_atom_site_disorder_assembly
_atom_site_disorder_group
Br1 Br 0.03731(2) 0.26688(2) 0.97093(2) 0.03293(5) Uani 1 1 d . . . . .
Br2 Br 0.66765(2) 0.68975(2) -0.28616(2) 0.02764(5) Uani 1 1 d . . . . .
Br3 Br 1.41363(2) -0.13484(2) 0.10457(2) 0.02655(5) Uani 1 1 d . . . . .
N1 N 0.68992(12) 0.32906(10) 0.37389(11) 0.0172(3) Uani 1 1 d . . . . .
N2 N 0.59044(12) 0.17814(10) 0.32403(10) 0.0150(2) Uani 1 1 d . . . . .
C1 C 0.76853(16) 0.40958(13) 0.36870(14) 0.0225(3) Uani 1 1 d . . . . .
C2 C 0.71548(17) 0.46040(14) 0.46919(15) 0.0248(3) Uani 1 1 d . . . . .
H2 H 0.752652 0.518990 0.486821 0.030 Uiso 1 1 calc R . . . .
C3 C 0.60034(16) 0.41150(13) 0.53851(14) 0.0211(3) Uani 1 1 d . . . . .
C4 C 0.58457(15) 0.32654(12) 0.47885(12) 0.0165(3) Uani 1 1 d . . . . .
C5 C 0.48941(14) 0.24870(12) 0.50819(12) 0.0151(3) Uani 1 1 d . . . . .
C6 C 0.49273(14) 0.17419(12) 0.43337(12) 0.0148(3) Uani 1 1 d . . . . .
C7 C 0.41080(15) 0.08670(12) 0.44524(13) 0.0169(3) Uani 1 1 d . . . . .
C8 C 0.45926(16) 0.04239(13) 0.34241(13) 0.0191(3) Uani 1 1 d . . . . .
H8 H 0.423625 -0.016669 0.324009 0.023 Uiso 1 1 calc R . . . .
C9 C 0.57005(15) 0.09939(13) 0.26972(12) 0.0176(3) Uani 1 1 d . . . . .
C10 C 0.88969(19) 0.43765(16) 0.26822(17) 0.0338(4) Uani 1 1 d . . . . .
H10A H 0.940142 0.373374 0.244597 0.051 Uiso 1 1 calc GR . . . .
H10B H 0.939536 0.488285 0.287975 0.051 Uiso 1 1 calc GR . . . .
H10C H 0.869061 0.469764 0.206007 0.051 Uiso 1 1 calc GR . . . .
C11 C 0.51472(18) 0.44552(14) 0.65274(14) 0.0257(4) Uani 1 1 d . . . . .
H11A H 0.424825 0.439427 0.663370 0.038 Uiso 1 1 calc GR . . . .
H11B H 0.534245 0.519420 0.657953 0.038 Uiso 1 1 calc GR . . . .
H11C H 0.529113 0.399974 0.711609 0.038 Uiso 1 1 calc GR . . . .
C12 C 0.37934(15) 0.24731(12) 0.62069(12) 0.0163(3) Uani 1 1 d . . . . .
C13 C 0.39614(16) 0.21759(13) 0.71997(13) 0.0201(3) Uani 1 1 d . . . . .
H13 H 0.477830 0.194361 0.715909 0.024 Uiso 1 1 calc R . . . .
C14 C 0.29422(17) 0.22168(13) 0.82492(13) 0.0229(3) Uani 1 1 d . . . . .
H14 H 0.305331 0.200885 0.892660 0.028 Uiso 1 1 calc R . . . .
C15 C 0.17638(16) 0.25655(13) 0.82900(13) 0.0218(3) Uani 1 1 d . . . . .
C16 C 0.15645(16) 0.28273(13) 0.73143(13) 0.0210(3) Uani 1 1 d . . . . .
H16 H 0.073989 0.303803 0.735698 0.025 Uiso 1 1 calc R . . . .
C17 C 0.25885(15) 0.27773(12) 0.62712(13) 0.0180(3) Uani 1 1 d . . . . .
H17 H 0.246215 0.295329 0.559514 0.022 Uiso 1 1 calc R . . . .
C18 C 0.29722(16) 0.04325(13) 0.54819(14) 0.0224(3) Uani 1 1 d . . . . .
H18A H 0.317730 0.041425 0.614948 0.034 Uiso 1 1 calc GR . . . .
H18B H 0.277297 -0.028765 0.537093 0.034 Uiso 1 1 calc GR . . . .
H18C H 0.222818 0.088857 0.559455 0.034 Uiso 1 1 calc GR . . . .
C19 C 0.65606(18) 0.07829(15) 0.15151(13) 0.0249(4) Uani 1 1 d . . . . .
H19A H 0.670805 0.144294 0.102375 0.037 Uiso 1 1 calc GR . . . .
H19B H 0.615688 0.025532 0.124673 0.037 Uiso 1 1 calc GR . . . .
H19C H 0.738251 0.051180 0.149715 0.037 Uiso 1 1 calc GR . . . .
C20 C 0.70986(15) 0.32739(13) 0.16936(13) 0.0199(3) Uani 1 1 d . . . . .
C21 C 0.70917(16) 0.38506(13) 0.09067(14) 0.0217(3) Uani 1 1 d . . . . .
C22 C 0.70371(16) 0.45659(13) -0.00007(13) 0.0201(3) Uani 1 1 d . . . . .
C23 C 0.6368(2) 0.55102(16) 0.02421(16) 0.0404(5) Uani 1 1 d . . . . .
H23 H 0.597086 0.568604 0.100564 0.049 Uiso 1 1 calc R . . . .
C24 C 0.6268(2) 0.62003(16) -0.06081(16) 0.0386(5) Uani 1 1 d . . . . .
H24 H 0.580570 0.684287 -0.042945 0.046 Uiso 1 1 calc R . . . .
C25 C 0.68440(16) 0.59469(12) -0.17112(14) 0.0202(3) Uani 1 1 d . . . . .
C26 C 0.75225(18) 0.50209(14) -0.19874(14) 0.0266(4) Uani 1 1 d . . . . .
H26 H 0.792340 0.485538 -0.275428 0.032 Uiso 1 1 calc R . . . .
C27 C 0.76116(18) 0.43309(14) -0.11249(14) 0.0264(4) Uani 1 1 d . . . . .
H27 H 0.807326 0.368848 -0.130845 0.032 Uiso 1 1 calc R . . . .
C28 C 0.83610(15) 0.18880(12) 0.24977(12) 0.0172(3) Uani 1 1 d . . . . .
C29 C 0.93071(15) 0.13567(12) 0.22816(13) 0.0179(3) Uani 1 1 d . . . . .
C30 C 1.04496(15) 0.07280(12) 0.19775(12) 0.0175(3) Uani 1 1 d . . . . .
C31 C 1.04250(17) -0.03314(13) 0.17540(15) 0.0239(3) Uani 1 1 d . . . . .
H31 H 0.964851 -0.063528 0.180079 0.029 Uiso 1 1 calc R . . . .
C32 C 1.15230(17) -0.09432(14) 0.14646(16) 0.0251(3) Uani 1 1 d . . . . .
H32 H 1.150462 -0.166145 0.130731 0.030 Uiso 1 1 calc R . . . .
C33 C 1.26419(15) -0.04963(13) 0.14078(13) 0.0196(3) Uani 1 1 d . . . . .
C34 C 1.27066(16) 0.05501(14) 0.16105(15) 0.0234(3) Uani 1 1 d . . . . .
H34 H 1.348832 0.084800 0.155852 0.028 Uiso 1 1 calc R . . . .
C35 C 1.16014(16) 0.11589(13) 0.18928(15) 0.0231(3) Uani 1 1 d . . . . .
H35 H 1.163337 0.188160 0.203013 0.028 Uiso 1 1 calc R . . . .
B1 B 0.70816(17) 0.25637(13) 0.27721(14) 0.0156(3) Uani 1 1 d . . . . .

loop_
_atom_site_aniso_label
_atom_site_aniso_U_11
_atom_site_aniso_U_22
_atom_site_aniso_U_33
_atom_site_aniso_U_23
_atom_site_aniso_U_13
_atom_site_aniso_U_12
Br1 0.02602(10) 0.04605(11) 0.01487(8) -0.00657(7) 0.00497(6) -0.00175(8)
Br2 0.04284(11) 0.01936(8) 0.02909(9) 0.00768(6) -0.02471(8) -0.00472(7)
Br3 0.02213(9) 0.03253(9) 0.02835(9) -0.00925(7) -0.01314(7) 0.01432(7)
N1 0.0142(6) 0.0176(6) 0.0156(6) -0.0008(5) -0.0018(5) 0.0010(5)
N2 0.0150(6) 0.0176(6) 0.0100(5) 0.0004(4) -0.0032(4) 0.0036(5)
C1 0.0179(8) 0.0212(7) 0.0237(8) -0.0002(6) -0.0037(6) -0.0009(6)
C2 0.0245(9) 0.0205(8) 0.0278(8) -0.0038(6) -0.0086(7) -0.0023(6)
C3 0.0218(8) 0.0205(7) 0.0196(7) -0.0027(6) -0.0069(6) 0.0026(6)
C4 0.0153(7) 0.0188(7) 0.0133(6) -0.0012(5) -0.0038(5) 0.0036(5)
C5 0.0129(7) 0.0189(7) 0.0120(6) -0.0002(5) -0.0036(5) 0.0038(5)
C6 0.0128(7) 0.0186(7) 0.0111(6) 0.0014(5) -0.0035(5) 0.0037(5)
C7 0.0147(7) 0.0194(7) 0.0156(6) 0.0027(5) -0.0061(5) 0.0020(5)
C8 0.0220(8) 0.0187(7) 0.0190(7) -0.0010(6) -0.0108(6) 0.0012(6)
C9 0.0183(7) 0.0217(7) 0.0136(6) -0.0021(5) -0.0073(5) 0.0044(6)
C10 0.0242(9) 0.0302(9) 0.0348(10) -0.0039(8) 0.0017(8) -0.0083(7)
C11 0.0274(9) 0.0259(8) 0.0220(8) -0.0086(6) -0.0070(7) 0.0022(7)
C12 0.0160(7) 0.0182(7) 0.0115(6) -0.0003(5) -0.0025(5) 0.0018(5)
C13 0.0204(8) 0.0230(8) 0.0152(7) -0.0008(6) -0.0057(6) 0.0055(6)
C14 0.0274(9) 0.0253(8) 0.0125(7) -0.0005(6) -0.0048(6) 0.0028(7)
C15 0.0205(8) 0.0231(8) 0.0137(6) -0.0022(6) 0.0016(6) -0.0007(6)
C16 0.0159(7) 0.0238(8) 0.0192(7) -0.0029(6) -0.0027(6) 0.0023(6)
C17 0.0171(7) 0.0205(7) 0.0148(6) -0.0006(5) -0.0051(5) 0.0015(6)
C18 0.0193(8) 0.0239(8) 0.0207(7) 0.0033(6) -0.0055(6) -0.0027(6)
C19 0.0280(9) 0.0313(9) 0.0143(7) -0.0060(6) -0.0066(6) 0.0018(7)
C20 0.0159(7) 0.0210(7) 0.0172(7) 0.0016(6) -0.0018(6) 0.0033(6)
C21 0.0185(8) 0.0242(8) 0.0181(7) 0.0032(6) -0.0041(6) 0.0024(6)
C22 0.0212(8) 0.0201(7) 0.0159(7) 0.0046(6) -0.0055(6) 0.0008(6)
C23 0.0632(15) 0.0339(10) 0.0172(8) -0.0023(7) -0.0102(9) 0.0229(10)
C24 0.0600(14) 0.0256(9) 0.0243(9) -0.0011(7) -0.0121(9) 0.0207(9)
C25 0.0246(8) 0.0180(7) 0.0202(7) 0.0060(6) -0.0125(6) -0.0030(6)
C26 0.0335(10) 0.0268(8) 0.0169(7) 0.0000(6) -0.0082(7) 0.0056(7)
C27 0.0304(9) 0.0234(8) 0.0210(8) 0.0013(6) -0.0068(7) 0.0086(7)
C28 0.0172(7) 0.0179(7) 0.0128(6) 0.0025(5) -0.0029(5) -0.0001(5)
C29 0.0176(7) 0.0192(7) 0.0137(6) 0.0012(5) -0.0033(5) 0.0003(6)
C30 0.0166(7) 0.0201(7) 0.0132(6) -0.0001(5) -0.0038(5) 0.0034(6)
C31 0.0172(8) 0.0221(8) 0.0328(9) -0.0045(7) -0.0102(7) 0.0009(6)
C32 0.0243(9) 0.0204(8) 0.0335(9) -0.0073(7) -0.0139(7) 0.0061(6)
C33 0.0167(7) 0.0257(8) 0.0168(7) -0.0041(6) -0.0074(6) 0.0099(6)
C34 0.0166(8) 0.0276(8) 0.0284(8) -0.0066(7) -0.0110(6) 0.0024(6)
C35 0.0195(8) 0.0194(7) 0.0311(9) -0.0067(6) -0.0100(7) 0.0029(6)
B1 0.0150(8) 0.0165(7) 0.0122(7) 0.0004(6) -0.0026(6) 0.0030(6)

loop_
_atom_type_symbol
_atom_type_description
_atom_type_scat_dispersion_real
_atom_type_scat_dispersion_imag
_atom_type_scat_source
C C 0.0033 0.0016 'International Tables Vol C Tables 4.2.6.8 and 6.1.1.4'
H H 0.0000 0.0000 'International Tables Vol C Tables 4.2.6.8 and 6.1.1.4'
B B 0.0013 0.0007 'International Tables Vol C Tables 4.2.6.8 and 6.1.1.4'
Br Br -0.2901 2.4595 'International Tables Vol C Tables 4.2.6.8 and 6.1.1.4'
N N 0.0061 0.0033 'International Tables Vol C Tables 4.2.6.8 and 6.1.1.4'

loop_
_geom_angle_atom_site_label_1
_geom_angle_atom_site_label_2
_geom_angle_atom_site_label_3
_geom_angle
_geom_angle_site_symmetry_1
_geom_angle_site_symmetry_3
_geom_angle_publ_flag
C1 N1 C4 108.10(13) . . ?
C1 N1 B1 126.08(13) . . ?
C4 N1 B1 125.71(13) . . ?
C6 N2 B1 125.36(13) . . ?
C9 N2 C6 108.34(13) . . ?
C9 N2 B1 126.17(12) . . ?
N1 C1 C2 109.11(14) . . ?
N1 C1 C10 123.31(16) . . ?
C2 C1 C10 127.57(16) . . ?
C1 C2 H2 125.6 . . ?
C3 C2 C1 108.87(15) . . ?
C3 C2 H2 125.6 . . ?
C2 C3 C4 106.10(14) . . ?
C2 C3 C11 124.14(16) . . ?
C4 C3 C11 129.76(15) . . ?
N1 C4 C3 107.80(13) . . ?
C5 C4 N1 120.29(14) . . ?
C5 C4 C3 131.90(14) . . ?
C4 C5 C6 121.67(13) . . ?
C4 C5 C12 119.10(14) . . ?
C6 C5 C12 119.20(13) . . ?
N2 C6 C7 107.77(13) . . ?
C5 C6 N2 120.45(13) . . ?
C5 C6 C7 131.78(13) . . ?
C6 C7 C18 129.16(14) . . ?
C8 C7 C6 106.26(13) . . ?
C8 C7 C18 124.51(15) . . ?
C7 C8 H8 125.8 . . ?
C7 C8 C9 108.47(14) . . ?
C9 C8 H8 125.8 . . ?
N2 C9 C8 109.15(13) . . ?
N2 C9 C19 123.42(14) . . ?
C8 C9 C19 127.42(15) . . ?
C1 C10 H10A 109.5 . . ?
C1 C10 H10B 109.5 . . ?
C1 C10 H10C 109.5 . . ?
H10A C10 H10B 109.5 . . ?
H10A C10 H10C 109.5 . . ?
H10B C10 H10C 109.5 . . ?
C3 C11 H11A 109.5 . . ?
C3 C11 H11B 109.5 . . ?
C3 C11 H11C 109.5 . . ?
H11A C11 H11B 109.5 . . ?
H11A C11 H11C 109.5 . . ?
H11B C11 H11C 109.5 . . ?
C13 C12 C5 120.91(14) . . ?
C17 C12 C5 119.66(13) . . ?
C17 C12 C13 119.43(14) . . ?
C12 C13 H13 119.8 . . ?
C14 C13 C12 120.48(16) . . ?
C14 C13 H13 119.8 . . ?
C13 C14 H14 120.6 . . ?
C15 C14 C13 118.84(15) . . ?
C15 C14 H14 120.6 . . ?
C14 C15 Br1 119.71(13) . . ?
C14 C15 C16 121.58(14) . . ?
C16 C15 Br1 118.70(13) . . ?
C15 C16 H16 120.5 . . ?
C15 C16 C17 118.96(16) . . ?
C17 C16 H16 120.5 . . ?
C12 C17 C16 120.62(15) . . ?
C12 C17 H17 119.7 . . ?
C16 C17 H17 119.7 . . ?
C7 C18 H18A 109.5 . . ?
C7 C18 H18B 109.5 . . ?
C7 C18 H18C 109.5 . . ?
H18A C18 H18B 109.5 . . ?
H18A C18 H18C 109.5 . . ?
H18B C18 H18C 109.5 . . ?
C9 C19 H19A 109.5 . . ?
C9 C19 H19B 109.5 . . ?
C9 C19 H19C 109.5 . . ?
H19A C19 H19B 109.5 . . ?
H19A C19 H19C 109.5 . . ?
H19B C19 H19C 109.5 . . ?
C21 C20 B1 177.01(17) . . ?
C20 C21 C22 177.47(18) . . ?
C23 C22 C21 119.86(15) . . ?
C23 C22 C27 118.15(15) . . ?
C27 C22 C21 121.97(15) . . ?
C22 C23 H23 119.4 . . ?
C24 C23 C22 121.22(17) . . ?
C24 C23 H23 119.4 . . ?
C23 C24 H24 120.3 . . ?
C25 C24 C23 119.37(17) . . ?
C25 C24 H24 120.3 . . ?
C24 C25 Br2 118.63(13) . . ?
C24 C25 C26 121.16(15) . . ?
C26 C25 Br2 120.21(13) . . ?
C25 C26 H26 120.5 . . ?
C25 C26 C27 118.96(16) . . ?
C27 C26 H26 120.5 . . ?
C22 C27 C26 121.13(16) . . ?
C22 C27 H27 119.4 . . ?
C26 C27 H27 119.4 . . ?
C29 C28 B1 178.07(17) . . ?
C28 C29 C30 177.79(16) . . ?
C31 C30 C29 120.36(15) . . ?
C35 C30 C29 120.98(15) . . ?
C35 C30 C31 118.65(15) . . ?
C30 C31 H31 119.7 . . ?
C32 C31 C30 120.62(16) . . ?
C32 C31 H31 119.7 . . ?
C31 C32 H32 120.4 . . ?
C33 C32 C31 119.19(16) . . ?
C33 C32 H32 120.4 . . ?
C32 C33 Br3 119.05(13) . . ?
C32 C33 C34 121.83(15) . . ?
C34 C33 Br3 119.12(13) . . ?
C33 C34 H34 120.7 . . ?
C33 C34 C35 118.51(16) . . ?
C35 C34 H34 120.7 . . ?
C30 C35 H35 119.4 . . ?
C34 C35 C30 121.18(16) . . ?
C34 C35 H35 119.4 . . ?
N1 B1 N2 106.24(11) . . ?
N1 B1 C20 109.27(13) . . ?
N1 B1 C28 109.91(13) . . ?
N2 B1 C20 110.49(13) . . ?
N2 B1 C28 108.55(12) . . ?
C20 B1 C28 112.20(12) . . ?

loop_
_geom_bond_atom_site_label_1
_geom_bond_atom_site_label_2
_geom_bond_distance
_geom_bond_site_symmetry_2
_geom_bond_publ_flag
Br1 C15 1.8932(15) . ?
Br2 C25 1.9005(15) . ?
Br3 C33 1.9031(16) . ?
N1 C1 1.352(2) . ?
N1 C4 1.4023(19) . ?
N1 B1 1.559(2) . ?
N2 C6 1.4017(18) . ?
N2 C9 1.342(2) . ?
N2 B1 1.566(2) . ?
C1 C2 1.399(2) . ?
C1 C10 1.490(2) . ?
C2 H2 0.9500 . ?
C2 C3 1.380(2) . ?
C3 C4 1.430(2) . ?
C3 C11 1.499(2) . ?
C4 C5 1.395(2) . ?
C5 C6 1.397(2) . ?
C5 C12 1.489(2) . ?
C6 C7 1.423(2) . ?
C7 C8 1.381(2) . ?
C7 C18 1.508(2) . ?
C8 H8 0.9500 . ?
C8 C9 1.404(2) . ?
C9 C19 1.490(2) . ?
C10 H10A 0.9800 . ?
C10 H10B 0.9800 . ?
C10 H10C 0.9800 . ?
C11 H11A 0.9800 . ?
C11 H11B 0.9800 . ?
C11 H11C 0.9800 . ?
C12 C13 1.393(2) . ?
C12 C17 1.386(2) . ?
C13 H13 0.9500 . ?
C13 C14 1.390(2) . ?
C14 H14 0.9500 . ?
C14 C15 1.383(3) . ?
C15 C16 1.383(2) . ?
C16 H16 0.9500 . ?
C16 C17 1.388(2) . ?
C17 H17 0.9500 . ?
C18 H18A 0.9800 . ?
C18 H18B 0.9800 . ?
C18 H18C 0.9800 . ?
C19 H19A 0.9800 . ?
C19 H19B 0.9800 . ?
C19 H19C 0.9800 . ?
C20 C21 1.204(2) . ?
C20 B1 1.588(2) . ?
C21 C22 1.441(2) . ?
C22 C23 1.389(3) . ?
C22 C27 1.389(2) . ?
C23 H23 0.9500 . ?
C23 C24 1.385(3) . ?
C24 H24 0.9500 . ?
C24 C25 1.372(3) . ?
C25 C26 1.377(2) . ?
C26 H26 0.9500 . ?
C26 C27 1.393(2) . ?
C27 H27 0.9500 . ?
C28 C29 1.200(2) . ?
C28 B1 1.596(2) . ?
C29 C30 1.437(2) . ?
C30 C31 1.398(2) . ?
C30 C35 1.392(2) . ?
C31 H31 0.9500 . ?
C31 C32 1.386(2) . ?
C32 H32 0.9500 . ?
C32 C33 1.379(2) . ?
C33 C34 1.380(2) . ?
C34 H34 0.9500 . ?
C34 C35 1.391(2) . ?
C35 H35 0.9500 . ?

loop_
_geom_torsion_atom_site_label_1
_geom_torsion_atom_site_label_2
_geom_torsion_atom_site_label_3
_geom_torsion_atom_site_label_4
_geom_torsion
_geom_torsion_site_symmetry_1
_geom_torsion_site_symmetry_2
_geom_torsion_site_symmetry_3
_geom_torsion_site_symmetry_4
_geom_torsion_publ_flag
Br1 C15 C16 C17 178.48(12) . . . . ?
Br2 C25 C26 C27 -178.95(14) . . . . ?
Br3 C33 C34 C35 -178.95(13) . . . . ?
N1 C1 C2 C3 -0.7(2) . . . . ?
N1 C4 C5 C6 -2.7(2) . . . . ?
N1 C4 C5 C12 179.38(13) . . . . ?
N2 C6 C7 C8 -1.50(17) . . . . ?
N2 C6 C7 C18 175.42(15) . . . . ?
C1 N1 C4 C3 1.08(18) . . . . ?
C1 N1 C4 C5 -178.22(15) . . . . ?
C1 N1 B1 N2 -178.58(14) . . . . ?
C1 N1 B1 C20 -59.4(2) . . . . ?
C1 N1 B1 C28 64.16(19) . . . . ?
C1 C2 C3 C4 1.3(2) . . . . ?
C1 C2 C3 C11 -178.88(17) . . . . ?
C2 C3 C4 N1 -1.47(19) . . . . ?
C2 C3 C4 C5 177.72(17) . . . . ?
C3 C4 C5 C6 178.24(16) . . . . ?
C3 C4 C5 C12 0.3(3) . . . . ?
C4 N1 C1 C2 -0.27(19) . . . . ?
C4 N1 C1 C10 -178.86(17) . . . . ?
C4 N1 B1 N2 -3.0(2) . . . . ?
C4 N1 B1 C20 116.26(16) . . . . ?
C4 N1 B1 C28 -120.21(15) . . . . ?
C4 C5 C6 N2 -2.4(2) . . . . ?
C4 C5 C6 C7 177.50(16) . . . . ?
C4 C5 C12 C13 -70.8(2) . . . . ?
C4 C5 C12 C17 108.09(18) . . . . ?
C5 C6 C7 C8 178.63(16) . . . . ?
C5 C6 C7 C18 -4.5(3) . . . . ?
C5 C12 C13 C14 176.73(15) . . . . ?
C5 C12 C17 C16 -176.38(15) . . . . ?
C6 N2 C9 C8 -0.21(17) . . . . ?
C6 N2 C9 C19 -179.22(15) . . . . ?
C6 N2 B1 N1 -2.24(19) . . . . ?
C6 N2 B1 C20 -120.65(15) . . . . ?
C6 N2 B1 C28 115.93(15) . . . . ?
C6 C5 C12 C13 111.22(18) . . . . ?
C6 C5 C12 C17 -69.9(2) . . . . ?
C6 C7 C8 C9 1.37(18) . . . . ?
C7 C8 C9 N2 -0.75(18) . . . . ?
C7 C8 C9 C19 178.20(16) . . . . ?
C9 N2 C6 C5 -179.05(14) . . . . ?
C9 N2 C6 C7 1.07(17) . . . . ?
C9 N2 B1 N1 -177.57(14) . . . . ?
C9 N2 B1 C20 64.02(19) . . . . ?
C9 N2 B1 C28 -59.41(19) . . . . ?
C10 C1 C2 C3 177.83(19) . . . . ?
C11 C3 C4 N1 178.74(17) . . . . ?
C11 C3 C4 C5 -2.1(3) . . . . ?
C12 C5 C6 N2 175.59(13) . . . . ?
C12 C5 C6 C7 -4.6(2) . . . . ?
C12 C13 C14 C15 -0.5(3) . . . . ?
C13 C12 C17 C16 2.5(2) . . . . ?
C13 C14 C15 Br1 -178.14(13) . . . . ?
C13 C14 C15 C16 2.9(3) . . . . ?
C14 C15 C16 C17 -2.6(3) . . . . ?
C15 C16 C17 C12 -0.2(2) . . . . ?
C17 C12 C13 C14 -2.1(2) . . . . ?
C18 C7 C8 C9 -175.73(15) . . . . ?
C21 C22 C23 C24 -178.2(2) . . . . ?
C21 C22 C27 C26 178.46(18) . . . . ?
C22 C23 C24 C25 -0.1(4) . . . . ?
C23 C22 C27 C26 0.1(3) . . . . ?
C23 C24 C25 Br2 179.23(19) . . . . ?
C23 C24 C25 C26 -0.2(3) . . . . ?
C24 C25 C26 C27 0.5(3) . . . . ?
C25 C26 C27 C22 -0.4(3) . . . . ?
C27 C22 C23 C24 0.2(3) . . . . ?
C29 C30 C31 C32 -179.74(16) . . . . ?
C29 C30 C35 C34 179.30(16) . . . . ?
C30 C31 C32 C33 0.5(3) . . . . ?
C31 C30 C35 C34 -1.1(3) . . . . ?
C31 C32 C33 Br3 178.51(14) . . . . ?
C31 C32 C33 C34 -1.2(3) . . . . ?
C32 C33 C34 C35 0.8(3) . . . . ?
C33 C34 C35 C30 0.4(3) . . . . ?
C35 C30 C31 C32 0.6(3) . . . . ?
B1 N1 C1 C2 175.99(15) . . . . ?
B1 N1 C1 C10 -2.6(3) . . . . ?
B1 N1 C4 C3 -175.20(14) . . . . ?
B1 N1 C4 C5 5.5(2) . . . . ?
B1 N2 C6 C5 4.9(2) . . . . ?
B1 N2 C6 C7 -174.97(13) . . . . ?
B1 N2 C9 C8 175.78(14) . . . . ?
B1 N2 C9 C19 -3.2(2) . . . . ?

loop_
_smtbx_masks_void_nr
_smtbx_masks_void_average_x
_smtbx_masks_void_average_y
_smtbx_masks_void_average_z
_smtbx_masks_void_volume
_smtbx_masks_void_count_electrons
_smtbx_masks_void_content
1 0.000 -0.377 0.500 275.6 85.8 ?
